data_4021242
loop_
_publ_author_name
'Noa Seri'
'Iris Thondorf'
'Silvio E. Biali'

_publ_section_title
;
 Preparation and Conformation of Dioxocalix[4]arene Derivatives
;
_journal_name_full 'Journal of Organic Chemistry'
_journal_page_first 4774
_journal_page_last 4780
_journal_paper_doi 10.1021/jo049466g
_journal_volume 69
_journal_year 2004
_chemical_formula_moiety 'C44 H52 O6 . 0.68 H2O'
_chemical_formula_sum 'C44 H53.36 O6.68'
_chemical_formula_weight 689.13
_space_group_IT_number 14
_symmetry_cell_setting monoclinic
_symmetry_space_group_name_Hall '-P 2yn'
_symmetry_space_group_name_H-M 'P 1 21/n 1'
_cell_angle_alpha 90.00
_cell_angle_beta 93.004(3)
_cell_angle_gamma 90.00
_cell_formula_units_Z 2
_cell_length_a 8.6067(16)
_cell_length_b 14.920(3)
_cell_length_c 14.587(3)
_cell_measurement_temperature 100(2)
_cell_volume 1870.6(6)
_diffrn_ambient_temperature 100(2)
_exptl_crystal_density_diffrn 1.216
_cod_depositor_comments
;
The following automatic conversions were performed:
'_symmetry_cell_setting' value 'Monoclinic' changed to 'monoclinic'
according to '/home/saulius/struct/CIF-dictionaries/cif_core.dic'
dictionary named 'cif_core.dic' version 2.4.1 from 2010-06-29.

Automatic conversion script
Id: cif_fix_enum 1527 2010-12-29 10:47:43Z saulius 
;
_cod_original_sg_symbol_H-M 'P 21/n'
_cod_database_code 4021242

loop_
_symmetry_equiv_pos_as_xyz
'x, y, z'
'-x+1/2, y+1/2, -z+1/2'
'-x, -y, -z'
'x-1/2, -y-1/2, z-1/2'

loop_
_atom_site_label
_atom_site_type_symbol
_atom_site_fract_x
_atom_site_fract_y
_atom_site_fract_z
_atom_site_U_iso_or_equiv
_atom_site_adp_type
_atom_site_occupancy
_atom_site_symmetry_multiplicity
_atom_site_calc_flag
_atom_site_refinement_flags
_atom_site_disorder_assembly
_atom_site_disorder_group
C1 C 0.4096(2) 0.55166(12) 0.34497(12) 0.0172(4) Uani 1 1 d . . .
C2 C 0.3306(2) 0.63331(12) 0.34411(12) 0.0176(4) Uani 1 1 d . . .
C3 C 0.1805(2) 0.63848(13) 0.30276(13) 0.0184(4) Uani 1 1 d . . .
H3 H 0.1278 0.6944 0.3021 0.022 Uiso 1 1 calc R . .
C4 C 0.1068(2) 0.56538(13) 0.26310(13) 0.0190(4) Uani 1 1 d . . .
C5 C 0.1915(2) 0.48534(13) 0.26291(13) 0.0184(4) Uani 1 1 d . . .
H5 H 0.1444 0.4344 0.2340 0.022 Uiso 1 1 calc R . .
C6 C 0.3396(2) 0.47668(12) 0.30246(13) 0.0178(4) Uani 1 1 d . . .
C7 C 0.4207(2) 0.38681(12) 0.30112(13) 0.0183(4) Uani 1 1 d . . .
H7A H 0.5333 0.3965 0.2945 0.022 Uiso 1 1 calc R . .
H7B H 0.3800 0.3523 0.2471 0.022 Uiso 1 1 calc R . .
C8 C 0.5090(2) 0.33304(12) 0.46051(13) 0.0171(4) Uani 1 1 d . . .
C9 C 0.3982(2) 0.33240(12) 0.38725(13) 0.0174(4) Uani 1 1 d . . .
C10 C 0.2638(2) 0.28319(12) 0.39504(13) 0.0187(4) Uani 1 1 d . . .
H10 H 0.1884 0.2834 0.3451 0.022 Uiso 1 1 calc R . .
C11 C 0.2336(2) 0.23316(12) 0.47293(13) 0.0180(4) Uani 1 1 d . . .
C12 C 0.3471(2) 0.23333(12) 0.54371(13) 0.0182(4) Uani 1 1 d . . .
H12 H 0.3319 0.1984 0.5969 0.022 Uiso 1 1 calc R . .
C13 C 0.4834(2) 0.28350(12) 0.53898(13) 0.0179(4) Uani 1 1 d . . .
C14 C 0.5958(2) 0.28187(13) 0.62069(14) 0.0210(4) Uani 1 1 d . . .
C15 C -0.0581(2) 0.56807(13) 0.21877(14) 0.0218(5) Uani 1 1 d . . .
C16 C -0.1435(3) 0.65375(15) 0.24294(17) 0.0311(5) Uani 1 1 d . . .
H16A H -0.2493 0.6523 0.2147 0.047 Uiso 1 1 calc R . .
H16B H -0.0878 0.7057 0.2199 0.047 Uiso 1 1 calc R . .
H16C H -0.1482 0.6583 0.3098 0.047 Uiso 1 1 calc R . .
C17 C -0.0496(3) 0.56205(16) 0.11424(15) 0.0304(5) Uani 1 1 d . . .
H17A H 0.0017 0.5060 0.0982 0.046 Uiso 1 1 calc R . .
H17B H 0.0100 0.6130 0.0923 0.046 Uiso 1 1 calc R . .
H17C H -0.1550 0.5634 0.0855 0.046 Uiso 1 1 calc R . .
C18 C -0.1514(2) 0.48827(15) 0.25221(15) 0.0268(5) Uani 1 1 d . . .
H18A H -0.1045 0.4324 0.2316 0.040 Uiso 1 1 calc R . .
H18B H -0.2589 0.4923 0.2270 0.040 Uiso 1 1 calc R . .
H18C H -0.1504 0.4890 0.3194 0.040 Uiso 1 1 calc R . .
C19 C 0.0797(2) 0.18266(13) 0.47743(13) 0.0201(4) Uani 1 1 d . . .
C20 C -0.0558(3) 0.24915(15) 0.46368(17) 0.0309(5) Uani 1 1 d . . .
H20A H -0.1546 0.2174 0.4689 0.046 Uiso 1 1 calc R . .
H20B H -0.0531 0.2765 0.4027 0.046 Uiso 1 1 calc R . .
H20C H -0.0461 0.2960 0.5107 0.046 Uiso 1 1 calc R . .
C21 C 0.0691(2) 0.11133(15) 0.40127(15) 0.0269(5) Uani 1 1 d . . .
H21A H 0.1560 0.0692 0.4101 0.040 Uiso 1 1 calc R . .
H21B H 0.0741 0.1405 0.3413 0.040 Uiso 1 1 calc R . .
H21C H -0.0295 0.0788 0.4039 0.040 Uiso 1 1 calc R . .
C22 C 0.0645(3) 0.13659(15) 0.56945(15) 0.0301(5) Uani 1 1 d . . .
H22A H 0.1464 0.0914 0.5783 0.045 Uiso 1 1 calc R . .
H22B H -0.0376 0.1076 0.5706 0.045 Uiso 1 1 calc R . .
H22C H 0.0747 0.1811 0.6188 0.045 Uiso 1 1 calc R . .
H1O1 H 0.583(5) 0.492(4) 0.401(3) 0.032(15) Uiso 0.56(5) 1 d P . .
H2O1 H 0.572(10) 0.594(6) 0.422(6) 0.07(3) Uiso 0.44(5) 1 d P . .
H1O2 H 0.628(7) 0.430(5) 0.428(4) 0.03(2) Uiso 0.44(5) 1 d P . .
H2O2 H 0.691(6) 0.392(3) 0.503(4) 0.036(16) Uiso 0.56(5) 1 d P . .
O1 O 0.55594(16) 0.54584(12) 0.38286(10) 0.0233(3) Uani 1 1 d . . .
O2 O 0.64077(17) 0.38217(11) 0.45241(12) 0.0229(4) Uani 1 1 d . . .
O3 O 0.6242(2) 0.21209(10) 0.65960(12) 0.0377(5) Uani 1 1 d . . .
O1W O 0.8527(9) 0.5178(6) 0.5051(5) 0.083(3) Uani 0.341(8) 1 d P . .

loop_
_atom_site_aniso_label
_atom_site_aniso_U_11
_atom_site_aniso_U_22
_atom_site_aniso_U_33
_atom_site_aniso_U_23
_atom_site_aniso_U_13
_atom_site_aniso_U_12
C1 0.0196(10) 0.0181(9) 0.0138(9) 0.0028(7) 0.0013(7) -0.0002(8)
C2 0.0208(10) 0.0167(9) 0.0149(9) 0.0012(7) -0.0017(7) -0.0021(8)
C3 0.0225(10) 0.0155(9) 0.0171(9) 0.0028(7) 0.0011(8) 0.0009(8)
C4 0.0204(10) 0.0208(10) 0.0156(9) 0.0014(7) 0.0002(8) -0.0032(8)
C5 0.0233(10) 0.0166(10) 0.0151(9) -0.0008(7) -0.0011(8) -0.0063(8)
C6 0.0232(10) 0.0163(9) 0.0140(9) 0.0018(7) 0.0022(8) -0.0017(8)
C7 0.0220(10) 0.0157(9) 0.0170(9) -0.0025(7) -0.0003(8) -0.0023(8)
C8 0.0178(9) 0.0123(9) 0.0210(10) -0.0041(7) -0.0010(8) 0.0032(7)
C9 0.0210(10) 0.0141(9) 0.0170(9) -0.0038(7) 0.0007(8) 0.0034(7)
C10 0.0207(10) 0.0164(9) 0.0185(10) -0.0031(7) -0.0039(8) 0.0028(8)
C11 0.0216(10) 0.0131(9) 0.0191(10) -0.0026(7) -0.0008(8) 0.0019(7)
C12 0.0242(10) 0.0130(9) 0.0171(9) 0.0003(7) -0.0013(8) 0.0000(7)
C13 0.0210(10) 0.0117(9) 0.0205(10) -0.0013(7) -0.0039(8) 0.0022(7)
C14 0.0229(10) 0.0164(10) 0.0232(10) 0.0031(8) -0.0046(8) -0.0007(8)
C15 0.0210(10) 0.0216(10) 0.0224(10) -0.0007(8) -0.0032(8) -0.0035(8)
C16 0.0215(11) 0.0274(12) 0.0433(14) -0.0022(10) -0.0098(9) -0.0024(9)
C17 0.0260(11) 0.0416(13) 0.0231(11) 0.0015(9) -0.0040(9) -0.0050(10)
C18 0.0217(10) 0.0270(11) 0.0315(12) -0.0012(9) -0.0008(9) -0.0049(9)
C19 0.0204(10) 0.0193(10) 0.0204(10) 0.0003(8) -0.0005(8) -0.0023(8)
C20 0.0210(11) 0.0303(12) 0.0415(13) 0.0002(10) 0.0018(9) 0.0006(9)
C21 0.0239(11) 0.0288(11) 0.0282(11) -0.0072(9) 0.0021(9) -0.0104(9)
C22 0.0315(12) 0.0319(12) 0.0268(11) 0.0037(9) -0.0004(9) -0.0114(9)
O1 0.0205(8) 0.0207(8) 0.0278(8) 0.0010(7) -0.0063(6) -0.0006(6)
O2 0.0215(8) 0.0193(8) 0.0276(9) 0.0024(7) -0.0014(6) -0.0024(6)
O3 0.0470(10) 0.0173(8) 0.0457(10) 0.0083(7) -0.0259(8) -0.0067(7)
O1W 0.088(6) 0.115(7) 0.046(4) -0.026(4) -0.012(4) -0.007(5)

loop_
_geom_bond_atom_site_label_1
_geom_bond_atom_site_label_2
_geom_bond_distance
_geom_bond_site_symmetry_2
_geom_bond_publ_flag
C1 O1 1.351(2) . ?
C1 C2 1.395(3) . ?
C1 C6 1.400(3) . ?
C2 C3 1.399(3) . ?
C2 C14 1.494(3) 3_666 ?
C3 C4 1.374(3) . ?
C4 C5 1.399(3) . ?
C4 C15 1.529(3) . ?
C5 C6 1.378(3) . ?
C6 C7 1.512(3) . ?
C7 C9 1.517(3) . ?
C8 O2 1.361(2) . ?
C8 C13 1.390(3) . ?
C8 C9 1.394(3) . ?
C9 C10 1.380(3) . ?
C10 C11 1.395(3) . ?
C11 C12 1.383(3) . ?
C11 C19 1.529(3) . ?
C12 C13 1.396(3) . ?
C13 C14 1.495(3) . ?
C14 O3 1.205(2) . ?
C14 C2 1.494(3) 3_666 ?
C15 C16 1.525(3) . ?
C15 C18 1.530(3) . ?
C15 C17 1.533(3) . ?
C19 C22 1.520(3) . ?
C19 C20 1.536(3) . ?
C19 C21 1.538(3) . ?
